data_7008365
loop_
_publ_author_name
'Elhaik, Jerome'
'Evans, David J.'
'Kilner, Colin A.'
'Halcrow, Malcolm A.'

_publ_section_title
;
 A structural, magnetic and M\"ossbauer spectroscopic study of an
 unusual angular Jahn-Teller distortion in a series of high-spin
 iron(II) complexes.
;
_journal_issue 9
_journal_name_full 'Dalton transactions (Cambridge, England : 2003)'
_journal_page_first 1693
_journal_page_last 1700
_journal_paper_doi 10.1039/b502175h
_journal_year 2005
_chemical_formula_moiety 'C22 H18 Fe N10, 2[Sb F6]'
_chemical_formula_sum 'C22 H18 F12 Fe N10 Sb2'
_chemical_formula_weight 949.81
_chemical_name_systematic
;
Bis-[2,6-dipyrazol-1-ylpyridine]iron(II) di(hexafluoroantimonate)
;
_space_group_IT_number 15
_symmetry_cell_setting monoclinic
_symmetry_space_group_name_Hall '-C 2yc'
_symmetry_space_group_name_H-M 'C 1 2/c 1'
_atom_sites_solution_hydrogens geom
_atom_sites_solution_primary direct
_atom_sites_solution_secondary difmap
_audit_creation_method SHELXL-97
_cell_angle_alpha 90.00
_cell_angle_beta 100.0021(8)
_cell_angle_gamma 90.00
_cell_formula_units_Z 4
_cell_length_a 14.6737(2)
_cell_length_b 9.5610(2)
_cell_length_c 21.1182(4)
_cell_measurement_reflns_used 20739
_cell_measurement_temperature 150(2)
_cell_measurement_theta_max 27.48
_cell_measurement_theta_min 3.37
_cell_volume 2917.75(9)
_computing_cell_refinement 'DENZO-SMN (Otwinowski & Minor, 1997)'
_computing_data_collection 'COLLECT (Nonius, 1999)'
_computing_data_reduction 'DENZO-SMN (Otwinowski & Minor, 1997)'
_computing_molecular_graphics 'ORTEX (McArdle, 1995)'
_computing_publication_material 'local program'
_computing_structure_refinement 'SHELXL-97 (Sheldrick, 1997)'
_computing_structure_solution 'SHELXS-97 (Sheldrick, 1990)'
_diffrn_ambient_temperature 150(2)
_diffrn_detector_area_resol_mean 9.091
_diffrn_measured_fraction_theta_full 0.994
_diffrn_measured_fraction_theta_max 0.994
_diffrn_measurement_device_type 'Nonius KappaCCD diffractometer'
_diffrn_measurement_method '/w and /f scans'
_diffrn_radiation_monochromator graphite
_diffrn_radiation_source 'fine-focus sealed tube'
_diffrn_radiation_type MoK\a
_diffrn_radiation_wavelength 0.71073
_diffrn_reflns_av_R_equivalents 0.1207
_diffrn_reflns_av_sigmaI/netI 0.0546
_diffrn_reflns_limit_h_max 18
_diffrn_reflns_limit_h_min -18
_diffrn_reflns_limit_k_max 12
_diffrn_reflns_limit_k_min -12
_diffrn_reflns_limit_l_max 27
_diffrn_reflns_limit_l_min -27
_diffrn_reflns_number 20739
_diffrn_reflns_theta_full 27.48
_diffrn_reflns_theta_max 27.48
_diffrn_reflns_theta_min 3.37
_exptl_absorpt_coefficient_mu 2.441
_exptl_absorpt_correction_T_max 0.742
_exptl_absorpt_correction_T_min 0.668
_exptl_absorpt_correction_type multi-scan
_exptl_absorpt_process_details
;
Using multiple and symmetry-related data measurements via the program SORTAV
See R.H. Blessing, Acta Cryst (1995), A51, 33-38
;
_exptl_crystal_colour Yellow
_exptl_crystal_density_diffrn 2.162
_exptl_crystal_density_method 'not measured'
_exptl_crystal_description 'Rectangular Prism'
_exptl_crystal_F_000 1824
_exptl_crystal_size_max 0.18
_exptl_crystal_size_mid 0.15
_exptl_crystal_size_min 0.13
_refine_diff_density_max 0.543
_refine_diff_density_min -0.847
_refine_diff_density_rms 0.133
_refine_ls_extinction_coef 0.0018(2)
_refine_ls_extinction_expression Fc^*^=kFc[1+0.001xFc^2^\l^3^/sin(2\q)]^-1/4^
_refine_ls_extinction_method SHELXL
_refine_ls_goodness_of_fit_ref 1.042
_refine_ls_hydrogen_treatment constr
_refine_ls_matrix_type full
_refine_ls_number_parameters 215
_refine_ls_number_reflns 3330
_refine_ls_number_restraints 0
_refine_ls_restrained_S_all 1.042
_refine_ls_R_factor_all 0.0335
_refine_ls_R_factor_gt 0.0291
_refine_ls_shift/su_max 0.001
_refine_ls_shift/su_mean 0.000
_refine_ls_structure_factor_coef Fsqd
_refine_ls_weighting_details 'calc w=1/[\s^2^(Fo^2^)+(0.0247P)^2^+4.0634P] where P=(Fo^2^+2Fc^2^)/3'
_refine_ls_weighting_scheme calc
_refine_ls_wR_factor_gt 0.0710
_refine_ls_wR_factor_ref 0.0734
_reflns_number_gt 3046
_reflns_number_total 3330
_reflns_threshold_expression >2sigma(I)
_cod_data_source_file b502175h.txt
_cod_data_source_block c:\datasets\leeds\mh115\mh115
_cod_depositor_comments
;
The following automatic conversions were performed:
'_symmetry_cell_setting' value 'Monoclinic' changed to 'monoclinic'
according to '/home/saulius/struct/CIF-dictionaries/cif_core.dic'
dictionary named 'cif_core.dic' version 2.4.1 from 2010-06-29.

Automatic conversion script
Id: cif_fix_enum 1527 2010-12-29 10:47:43Z saulius 
;
_cod_original_sg_symbol_H-M 'C 2/c'
_cod_database_code 7008365

loop_
_symmetry_equiv_pos_as_xyz
'x, y, z'
'-x, y, -z+1/2'
'x+1/2, y+1/2, z'
'-x+1/2, y+1/2, -z+1/2'
'-x, -y, -z'
'x, -y, z-1/2'
'-x+1/2, -y+1/2, -z'
'x+1/2, -y+1/2, z-1/2'

loop_
_atom_site_label
_atom_site_type_symbol
_atom_site_fract_x
_atom_site_fract_y
_atom_site_fract_z
_atom_site_U_iso_or_equiv
_atom_site_adp_type
_atom_site_occupancy
_atom_site_symmetry_multiplicity
_atom_site_calc_flag
_atom_site_refinement_flags
_atom_site_disorder_assembly
_atom_site_disorder_group
Fe1 Fe 0.0000 0.82756(5) 0.2500 0.02134(13) Uani 1 2 d S . .
N2 N 0.00907(13) 0.7772(2) 0.35127(9) 0.0216(4) Uani 1 1 d . . .
C3 C -0.03574(16) 0.8539(3) 0.38856(11) 0.0238(5) Uani 1 1 d . . .
C4 C -0.03949(17) 0.8201(3) 0.45176(11) 0.0292(5) Uani 1 1 d . . .
H4 H -0.0730 0.8759 0.4770 0.035 Uiso 1 1 calc R . .
C5 C 0.00800(17) 0.7007(3) 0.47672(11) 0.0294(5) Uani 1 1 d . . .
H5 H 0.0066 0.6732 0.5198 0.035 Uiso 1 1 calc R . .
C6 C 0.05728(17) 0.6217(3) 0.43915(11) 0.0273(5) Uani 1 1 d . . .
H6 H 0.0911 0.5411 0.4558 0.033 Uiso 1 1 calc R . .
C7 C 0.05526(16) 0.6647(2) 0.37671(11) 0.0228(5) Uani 1 1 d . . .
N8 N -0.07682(15) 0.9741(2) 0.35778(9) 0.0242(4) Uani 1 1 d . . .
N9 N -0.06698(15) 0.9964(2) 0.29532(10) 0.0262(4) Uani 1 1 d . . .
C10 C -0.10179(18) 1.1238(3) 0.28142(12) 0.0308(5) Uani 1 1 d . . .
H10 H -0.1053 1.1681 0.2408 0.037 Uiso 1 1 calc R . .
C11 C -0.13264(19) 1.1840(3) 0.33466(12) 0.0355(6) Uani 1 1 d . . .
H11 H -0.1597 1.2737 0.3369 0.043 Uiso 1 1 calc R . .
C12 C -0.11568(18) 1.0868(3) 0.38215(12) 0.0320(6) Uani 1 1 d . . .
H12 H -0.1286 1.0958 0.4245 0.038 Uiso 1 1 calc R . .
N13 N 0.10347(14) 0.5970(2) 0.33316(9) 0.0234(4) Uani 1 1 d . . .
N14 N 0.10237(14) 0.6560(2) 0.27411(9) 0.0242(4) Uani 1 1 d . . .
C15 C 0.15179(18) 0.5703(3) 0.24433(12) 0.0292(5) Uani 1 1 d . . .
H15 H 0.1628 0.5841 0.2018 0.035 Uiso 1 1 calc R . .
C16 C 0.1859(2) 0.4566(3) 0.28336(14) 0.0307(6) Uani 1 1 d . . .
H16 H 0.2231 0.3817 0.2729 0.037 Uiso 1 1 calc R . .
C17 C 0.15404(19) 0.4766(2) 0.33968(13) 0.0282(5) Uani 1 1 d . . .
H17 H 0.1650 0.4178 0.3765 0.034 Uiso 1 1 calc R . .
Sb18 Sb 0.228324(11) 1.035730(18) 0.420511(7) 0.02729(10) Uani 1 1 d . . .
F19 F 0.18491(14) 0.95508(17) 0.33978(8) 0.0451(4) Uani 1 1 d . A 1
F20 F 0.27502(12) 1.10802(19) 0.50210(7) 0.0437(4) Uani 1 1 d . A 1
F21 F 0.34455(13) 0.95842(16) 0.41789(9) 0.0424(4) Uani 1 1 d . A 1
F22 F 0.19089(18) 0.8780(3) 0.46056(10) 0.0789(8) Uani 1 1 d . A 1
F23 F 0.11245(13) 1.1177(3) 0.41960(9) 0.0686(7) Uani 1 1 d . A 1
F24 F 0.26327(12) 1.19585(16) 0.37944(8) 0.0392(4) Uani 1 1 d . A 1

loop_
_atom_site_aniso_label
_atom_site_aniso_U_11
_atom_site_aniso_U_22
_atom_site_aniso_U_33
_atom_site_aniso_U_23
_atom_site_aniso_U_13
_atom_site_aniso_U_12
Fe1 0.0280(2) 0.0209(2) 0.0155(2) 0.000 0.00478(17) 0.000
N2 0.0238(9) 0.0229(9) 0.0185(9) -0.0017(7) 0.0045(7) -0.0021(7)
C3 0.0227(11) 0.0281(11) 0.0204(10) -0.0023(9) 0.0031(8) -0.0017(9)
C4 0.0298(12) 0.0366(13) 0.0226(11) -0.0046(10) 0.0087(9) -0.0050(10)
C5 0.0314(12) 0.0384(13) 0.0185(10) 0.0031(10) 0.0045(9) -0.0072(10)
C6 0.0307(12) 0.0292(12) 0.0214(11) 0.0028(9) 0.0027(9) -0.0032(10)
C7 0.0259(11) 0.0226(11) 0.0203(11) -0.0010(9) 0.0048(9) -0.0035(9)
N8 0.0269(10) 0.0270(11) 0.0187(10) -0.0036(7) 0.0041(8) 0.0027(8)
N9 0.0310(11) 0.0276(10) 0.0195(9) -0.0006(8) 0.0033(8) 0.0041(9)
C10 0.0381(13) 0.0256(12) 0.0271(12) -0.0016(10) 0.0014(10) 0.0032(10)
C11 0.0401(15) 0.0316(14) 0.0330(13) -0.0102(11) 0.0019(11) 0.0092(12)
C12 0.0329(13) 0.0352(14) 0.0275(12) -0.0124(11) 0.0039(10) 0.0038(11)
N13 0.0278(10) 0.0232(10) 0.0194(9) 0.0003(8) 0.0047(7) 0.0002(8)
N14 0.0279(10) 0.0252(10) 0.0197(9) 0.0022(8) 0.0053(8) 0.0018(8)
C15 0.0307(12) 0.0339(13) 0.0238(12) -0.0025(10) 0.0073(10) 0.0012(11)
C16 0.0299(13) 0.0254(13) 0.0363(14) -0.0040(10) 0.0042(11) 0.0050(9)
C17 0.0322(13) 0.0252(12) 0.0262(12) 0.0031(9) 0.0019(10) 0.0022(10)
Sb18 0.02645(13) 0.03727(15) 0.01823(12) 0.00160(6) 0.00412(7) -0.00358(6)
F19 0.0529(11) 0.0507(11) 0.0276(8) -0.0041(7) -0.0043(8) -0.0132(8)
F20 0.0537(10) 0.0522(10) 0.0225(7) -0.0081(7) -0.0013(7) 0.0161(8)
F21 0.0437(10) 0.0442(10) 0.0374(9) -0.0079(7) 0.0017(8) 0.0168(7)
F22 0.0927(17) 0.0888(16) 0.0495(12) 0.0312(12) -0.0038(11) -0.0533(14)
F23 0.0321(9) 0.137(2) 0.0377(10) 0.0002(12) 0.0096(8) 0.0228(11)
F24 0.0518(10) 0.0312(8) 0.0351(8) 0.0046(7) 0.0085(7) 0.0002(7)

loop_
_atom_type_symbol
_atom_type_description
_atom_type_scat_dispersion_real
_atom_type_scat_dispersion_imag
_atom_type_scat_source
C C 0.0033 0.0016 'International Tables Vol C Tables 4.2.6.8 and 6.1.1.4'
H H 0.0000 0.0000 'International Tables Vol C Tables 4.2.6.8 and 6.1.1.4'
N N 0.0061 0.0033 'International Tables Vol C Tables 4.2.6.8 and 6.1.1.4'
Fe Fe 0.3463 0.8444 'International Tables Vol C Tables 4.2.6.8 and 6.1.1.4'
Sb Sb -0.5866 1.5461 'International Tables Vol C Tables 4.2.6.8 and 6.1.1.4'
F F 0.0171 0.0103 'International Tables Vol C Tables 4.2.6.8 and 6.1.1.4'

loop_
_geom_angle_atom_site_label_1
_geom_angle_atom_site_label_2
_geom_angle_atom_site_label_3
_geom_angle
_geom_angle_site_symmetry_1
_geom_angle_site_symmetry_3
_geom_angle_publ_flag
N2 Fe1 N2 154.41(10) 2 . ?
N2 Fe1 N9 71.90(7) . . ?
N2 Fe1 N9 129.54(7) . 2 ?
N9 Fe1 N9 85.25(12) 2 . ?
N2 Fe1 N14 89.16(7) . 2 ?
N9 Fe1 N14 107.87(8) . 2 ?
N2 Fe1 N14 71.80(7) . . ?
N9 Fe1 N14 141.18(7) . . ?
N14 Fe1 N14 84.88(10) 2 . ?
C3 N2 C7 118.3(2) . . ?
C3 N2 Fe1 120.55(15) . . ?
C7 N2 Fe1 121.00(15) . . ?
N2 C3 C4 123.3(2) . . ?
N2 C3 N8 113.2(2) . . ?
C4 C3 N8 123.5(2) . . ?
C3 C4 C5 117.1(2) . . ?
C6 C5 C4 120.4(2) . . ?
C7 C6 C5 117.3(2) . . ?
N2 C7 C6 123.5(2) . . ?
N2 C7 N13 112.6(2) . . ?
C6 C7 N13 123.9(2) . . ?
C12 N8 N9 111.2(2) . . ?
C12 N8 C3 130.3(2) . . ?
N9 N8 C3 117.74(19) . . ?
C10 N9 N8 104.7(2) . . ?
C10 N9 Fe1 139.42(18) . . ?
N8 N9 Fe1 115.83(15) . . ?
N9 C10 C11 111.2(2) . . ?
C12 C11 C10 105.5(2) . . ?
C11 C12 N8 107.3(2) . . ?
C17 N13 N14 111.1(2) . . ?
C17 N13 C7 130.3(2) . . ?
N14 N13 C7 118.55(19) . . ?
C15 N14 N13 104.94(19) . . ?
C15 N14 Fe1 138.79(17) . . ?
N13 N14 Fe1 114.47(14) . . ?
N14 C15 C16 111.7(2) . . ?
C17 C16 C15 105.2(2) . . ?
N13 C17 C16 107.1(2) . . ?
F22 Sb18 F21 92.05(11) . . ?
F22 Sb18 F23 90.28(12) . . ?
F21 Sb18 F23 177.31(9) . . ?
F22 Sb18 F20 88.32(9) . . ?
F21 Sb18 F20 89.04(7) . . ?
F23 Sb18 F20 92.38(8) . . ?
F22 Sb18 F24 178.71(9) . . ?
F21 Sb18 F24 89.14(8) . . ?
F23 Sb18 F24 88.52(10) . . ?
F20 Sb18 F24 92.21(8) . . ?
F22 Sb18 F19 89.97(9) . . ?
F21 Sb18 F19 88.75(8) . . ?
F23 Sb18 F19 89.91(9) . . ?
F20 Sb18 F19 177.15(7) . . ?
F24 Sb18 F19 89.55(7) . . ?

loop_
_geom_bond_atom_site_label_1
_geom_bond_atom_site_label_2
_geom_bond_distance
_geom_bond_site_symmetry_2
_geom_bond_publ_flag
Fe1 N2 2.1736(18) . ?
Fe1 N9 2.194(2) . ?
Fe1 N14 2.223(2) . ?
N2 C3 1.330(3) . ?
N2 C7 1.334(3) . ?
C3 C4 1.384(3) . ?
C3 N8 1.404(3) . ?
C4 C5 1.392(4) . ?
C5 C6 1.387(4) . ?
C6 C7 1.377(3) . ?
C7 N13 1.411(3) . ?
N8 C12 1.361(3) . ?
N8 N9 1.368(3) . ?
N9 C10 1.333(3) . ?
C10 C11 1.406(4) . ?
C11 C12 1.358(4) . ?
N13 C17 1.363(3) . ?
N13 N14 1.366(3) . ?
N14 C15 1.323(3) . ?
C15 C16 1.403(4) . ?
C16 C17 1.365(4) . ?
Sb18 F22 1.8583(19) . ?
Sb18 F21 1.8684(17) . ?
Sb18 F23 1.8694(19) . ?
Sb18 F20 1.8724(15) . ?
Sb18 F24 1.8744(16) . ?
Sb18 F19 1.8787(16) . ?
